data_7718086
loop_
_publ_author_name
'Seuffert, Marcel T.'
'Sedykh, Alexander E.'
'Sch&#xe4;fer, Thomas C'
'Becker, Jonathan'
'M&#xfc;ller-Buschbaum, Klaus'

_publ_section_title
;
 Homoleptic coordination polymers and complexes of transition metals with
 2-(1,2,4-1<i>H</i>-triazol-3-yl) pyridine and tuning towards white-light
 emission.
;
_journal_issue 12
_journal_name_full 'Dalton transactions (Cambridge, England : 2003)'
_journal_page_first 5075
_journal_page_last 5090
_journal_paper_doi 10.1039/d4dt03149k
_journal_volume 54
_journal_year 2025
_chemical_formula_moiety 'C7 H5 Br Co N4'
_chemical_formula_sum 'C7 H5 Br Co N4'
_chemical_formula_weight 283.99
_space_group_crystal_system orthorhombic
_space_group_IT_number 57
_space_group_name_Hall '-P 2c 2b'
_space_group_name_H-M_alt 'P b c m'
_atom_sites_solution_hydrogens geom
_atom_sites_solution_primary dual
_atom_sites_solution_secondary difmap
_audit_creation_method SHELXL-2019/3
_audit_update_record
;
2025-02-07 deposited with the CCDC.	2025-02-18 downloaded from the CCDC.
;
_cell_angle_alpha 90
_cell_angle_beta 90
_cell_angle_gamma 90
_cell_formula_units_Z 8
_cell_length_a 13.1847(11)
_cell_length_b 7.1813(6)
_cell_length_c 19.2476(15)
_cell_measurement_reflns_used 2530
_cell_measurement_temperature 200(2)
_cell_measurement_theta_max 26.06
_cell_measurement_theta_min 2.62
_cell_volume 1822.4(3)
_computing_cell_refinement 'SAINT v8.40b (Bruker AXS Inc., 2019)'
_computing_data_collection 'APEX4 v2021.4-0 (Bruker AXS Inc., 2021)'
_computing_data_reduction 'SAINT v8.40b (Bruker AXS Inc., 2019)'
_computing_molecular_graphics shelXle
_computing_publication_material 'SHELXL-2018/3 (Sheldrick, 2018)'
_computing_structure_refinement 'SHELXL-2019/2 (Sheldrick, 2019)'
_computing_structure_solution 'SHELXT 2018/2 (Sheldrick, 2018)'
_diffrn_ambient_temperature 200(2)
_diffrn_detector_area_resol_mean 7.4
_diffrn_measured_fraction_theta_full 0.999
_diffrn_measured_fraction_theta_max 0.999
_diffrn_measurement_device_type 'Bruker PHOTON III C14'
_diffrn_measurement_method '\f and \w scans'
_diffrn_radiation_monochromator 'Incoatec I\mS multilayer optics'
_diffrn_radiation_source 'I\mS micro-focus sealed tube'
_diffrn_radiation_type MoK\a
_diffrn_radiation_wavelength 0.71073
_diffrn_reflns_av_R_equivalents 0.1080
_diffrn_reflns_av_unetI/netI 0.0545
_diffrn_reflns_Laue_measured_fraction_full 0.999
_diffrn_reflns_Laue_measured_fraction_max 0.999
_diffrn_reflns_limit_h_max 16
_diffrn_reflns_limit_h_min -15
_diffrn_reflns_limit_k_max 8
_diffrn_reflns_limit_k_min -8
_diffrn_reflns_limit_l_max 23
_diffrn_reflns_limit_l_min -23
_diffrn_reflns_number 13390
_diffrn_reflns_point_group_measured_fraction_full 0.999
_diffrn_reflns_point_group_measured_fraction_max 0.999
_diffrn_reflns_theta_full 25.242
_diffrn_reflns_theta_max 25.677
_diffrn_reflns_theta_min 2.116
_diffrn_source 'I\mS micro-focus sealed tube, multilayer optics'
_exptl_absorpt_coefficient_mu 6.221
_exptl_absorpt_correction_T_max 0.4977
_exptl_absorpt_correction_T_min 0.4269
_exptl_absorpt_correction_type multi-scan
_exptl_absorpt_process_details SADABS-2016/2
_exptl_crystal_colour blue
_exptl_crystal_density_diffrn 2.070
_exptl_crystal_density_method 'not measured'
_exptl_crystal_description needle
_exptl_crystal_F_000 1096
_exptl_crystal_size_max 0.099
_exptl_crystal_size_mid 0.039
_exptl_crystal_size_min 0.023
_refine_diff_density_max 2.019
_refine_diff_density_min -1.342
_refine_diff_density_rms 0.265
_refine_ls_extinction_method none
_refine_ls_goodness_of_fit_ref 1.230
_refine_ls_hydrogen_treatment constr
_refine_ls_matrix_type full
_refine_ls_number_parameters 123
_refine_ls_number_reflns 1792
_refine_ls_number_restraints 72
_refine_ls_restrained_S_all 1.210
_refine_ls_R_factor_all 0.1356
_refine_ls_R_factor_gt 0.0904
_refine_ls_shift/su_max 0.000
_refine_ls_shift/su_mean 0.000
_refine_ls_structure_factor_coef Fsqd
_refine_ls_weighting_details 'w=1/[\s^2^(Fo^2^)+(0.0001P)^2^+70.1778P] where P=(Fo^2^+2Fc^2^)/3'
_refine_ls_weighting_scheme calc
_refine_ls_wR_factor_gt 0.1586
_refine_ls_wR_factor_ref 0.1832
_reflns_Friedel_coverage 0.000
_reflns_number_gt 1293
_reflns_number_total 1792
_reflns_threshold_expression 'I > 2\s(I)'
_cod_data_source_file d4dt03149k2.cif
_cod_data_source_block poly_Co2Br2(pt)2
_cod_depositor_comments
;
The following automatic conversions were performed:

data item '_atom_sites_solution_secondary' value 'diffmap' was
changed to 'difmap'.

Automatic conversion script
Id: cif_fix_values 8170 2020-07-09 18:12:32Z antanas 

 Adding full bibliography for 7718082--7718095.cif.
;
_cod_database_code 7718086
_shelx_shelxl_version_number 2019/3
_shelx_space_group_comment
;
The symmetry employed for this shelxl refinement is uniquely defined
by the following loop, which should always be used as a source of
symmetry information in preference to the above space-group names.
They are only intended as comments.
;
_shelx_estimated_absorpt_t_min 0.578
_shelx_estimated_absorpt_t_max 0.870

loop_
_space_group_symop_operation_xyz
'x, y, z'
'-x, -y, z+1/2'
'-x, y+1/2, -z+1/2'
'x, -y+1/2, -z'
'-x, -y, -z'
'x, y, -z-1/2'
'x, -y-1/2, z-1/2'
'-x, y-1/2, z'

loop_
_atom_site_label
_atom_site_type_symbol
_atom_site_fract_x
_atom_site_fract_y
_atom_site_fract_z
_atom_site_U_iso_or_equiv
_atom_site_adp_type
_atom_site_occupancy
_atom_site_site_symmetry_order
_atom_site_calc_flag
_atom_site_refinement_flags_posn
_atom_site_refinement_flags_adp
_atom_site_refinement_flags_occupancy
_atom_site_disorder_assembly
_atom_site_disorder_group
Co1 Co 0.57686(16) 0.750000 0.500000 0.0166(5) Uani 1 2 d S T P . .
Co2 Co 0.70006(17) 0.2665(3) 0.250000 0.0182(5) Uani 1 2 d S T P . .
Br4 Br 0.88061(14) 0.2561(3) 0.250000 0.0341(5) Uani 1 2 d S T P . .
Br3 Br 0.63136(16) -0.0442(3) 0.250000 0.0290(5) Uani 1 2 d S T P . .
N1_1 N 0.7003(8) 0.8100(13) 0.4298(5) 0.019(2) Uani 1 1 d . U . . .
C2_1 C 0.7260(10) 0.6732(18) 0.3863(6) 0.023(2) Uani 1 1 d . U . . .
C3_1 C 0.8181(10) 0.681(2) 0.3490(7) 0.031(3) Uani 1 1 d . U . . .
H3_1 H 0.838033 0.579496 0.320242 0.037 Uiso 1 1 calc R U . . .
C4_1 C 0.8776(10) 0.8335(19) 0.3546(7) 0.031(3) Uani 1 1 d . U . . .
H4_1 H 0.938634 0.841735 0.328537 0.037 Uiso 1 1 calc R U . . .
C5_1 C 0.8499(10) 0.977(2) 0.3982(6) 0.029(3) Uani 1 1 d . U . . .
H5_1 H 0.890996 1.085257 0.403193 0.035 Uiso 1 1 calc R U . . .
C6_1 C 0.7608(9) 0.9584(18) 0.4339(6) 0.024(2) Uani 1 1 d . U . . .
H6_1 H 0.740660 1.057503 0.463507 0.029 Uiso 1 1 calc R U . . .
C7_1 C 0.6563(9) 0.5116(17) 0.3877(6) 0.019(2) Uani 1 1 d . U . . .
N8_1 N 0.5904(7) 0.5045(14) 0.4402(5) 0.020(2) Uani 1 1 d . U . . .
N9_1 N 0.5326(7) 0.3481(14) 0.4293(5) 0.020(2) Uani 1 1 d . U . . .
C10_1 C 0.5666(9) 0.2727(19) 0.3713(6) 0.023(2) Uani 1 1 d . U . . .
H10_1 H 0.540277 0.161060 0.351913 0.028 Uiso 1 1 calc R U . . .
N11_1 N 0.6433(8) 0.3724(14) 0.3423(5) 0.020(2) Uani 1 1 d . U . . .

loop_
_atom_site_aniso_label
_atom_site_aniso_U_11
_atom_site_aniso_U_22
_atom_site_aniso_U_33
_atom_site_aniso_U_23
_atom_site_aniso_U_13
_atom_site_aniso_U_12
Co1 0.0218(11) 0.0200(12) 0.0080(10) 0.0009(10) 0.000 0.000
Co2 0.0230(12) 0.0246(13) 0.0071(10) 0.000 0.000 -0.0017(11)
Br4 0.0304(10) 0.0409(12) 0.0309(10) 0.000 0.000 0.0012(10)
Br3 0.0400(11) 0.0277(10) 0.0192(9) 0.000 0.000 -0.0004(9)
N1_1 0.030(5) 0.018(4) 0.010(4) 0.001(4) -0.003(4) -0.001(4)
C2_1 0.035(5) 0.025(5) 0.008(4) -0.001(4) -0.001(4) -0.001(4)
C3_1 0.039(6) 0.034(6) 0.019(5) 0.000(5) 0.004(5) -0.004(5)
C4_1 0.029(5) 0.037(6) 0.026(5) -0.004(5) 0.008(5) -0.012(5)
C5_1 0.030(5) 0.033(6) 0.024(5) -0.006(5) 0.005(5) -0.014(5)
C6_1 0.030(5) 0.025(5) 0.017(5) -0.006(5) 0.001(4) -0.007(5)
C7_1 0.029(5) 0.020(5) 0.009(4) -0.001(4) -0.006(4) 0.001(4)
N8_1 0.023(4) 0.023(4) 0.014(4) -0.004(4) 0.002(4) 0.001(4)
N9_1 0.024(4) 0.021(4) 0.013(4) -0.007(4) 0.003(4) 0.001(4)
C10_1 0.026(5) 0.029(5) 0.015(5) -0.003(5) 0.003(4) -0.001(5)
N11_1 0.026(5) 0.021(4) 0.011(4) -0.003(4) 0.001(4) -0.006(4)

loop_
_atom_type_symbol
_atom_type_description
_atom_type_scat_dispersion_real
_atom_type_scat_dispersion_imag
_atom_type_scat_source
C C 0.0033 0.0016 'International Tables Vol C Tables 4.2.6.8 and 6.1.1.4'
H H 0.0000 0.0000 'International Tables Vol C Tables 4.2.6.8 and 6.1.1.4'
N N 0.0061 0.0033 'International Tables Vol C Tables 4.2.6.8 and 6.1.1.4'
Co Co 0.3494 0.9721 'International Tables Vol C Tables 4.2.6.8 and 6.1.1.4'
Br Br -0.2901 2.4595 'International Tables Vol C Tables 4.2.6.8 and 6.1.1.4'

loop_
_geom_angle_atom_site_label_1
_geom_angle_atom_site_label_2
_geom_angle_atom_site_label_3
_geom_angle
_geom_angle_site_symmetry_1
_geom_angle_site_symmetry_3
_geom_angle_publ_flag
N9_1 Co1 N9_1 93.4(5) 8_665 5_666 ?
N9_1 Co1 N8_1 89.1(4) 8_665 . ?
N9_1 Co1 N8_1 97.5(4) 5_666 . ?
N9_1 Co1 N8_1 97.5(4) 8_665 4_566 ?
N9_1 Co1 N8_1 89.1(4) 5_666 4_566 ?
N8_1 Co1 N8_1 170.3(5) . 4_566 ?
N9_1 Co1 N1_1 92.6(4) 8_665 . ?
N9_1 Co1 N1_1 171.2(4) 5_666 . ?
N8_1 Co1 N1_1 76.2(4) . . ?
N8_1 Co1 N1_1 96.3(4) 4_566 . ?
N9_1 Co1 N1_1 171.2(4) 8_665 4_566 ?
N9_1 Co1 N1_1 92.6(4) 5_666 4_566 ?
N8_1 Co1 N1_1 96.3(4) . 4_566 ?
N8_1 Co1 N1_1 76.2(4) 4_566 4_566 ?
N1_1 Co1 N1_1 82.1(5) . 4_566 ?
N11_1 Co2 N11_1 118.0(6) . 6_556 ?
N11_1 Co2 Br4 111.9(3) . . ?
N11_1 Co2 Br4 111.9(3) 6_556 . ?
N11_1 Co2 Br3 101.8(3) . . ?
N11_1 Co2 Br3 101.8(3) 6_556 . ?
Br4 Co2 Br3 110.30(12) . . ?
C6_1 N1_1 C2_1 118.2(11) . . ?
C6_1 N1_1 Co1 125.0(8) . . ?
C2_1 N1_1 Co1 115.9(8) . . ?
N1_1 C2_1 C3_1 120.6(12) . . ?
N1_1 C2_1 C7_1 114.1(11) . . ?
C3_1 C2_1 C7_1 124.9(11) . . ?
C4_1 C3_1 C2_1 119.2(13) . . ?
C4_1 C3_1 H3_1 120.4 . . ?
C2_1 C3_1 H3_1 120.4 . . ?
C3_1 C4_1 C5_1 120.1(12) . . ?
C3_1 C4_1 H4_1 119.9 . . ?
C5_1 C4_1 H4_1 119.9 . . ?
C6_1 C5_1 C4_1 117.2(12) . . ?
C6_1 C5_1 H5_1 121.4 . . ?
C4_1 C5_1 H5_1 121.4 . . ?
N1_1 C6_1 C5_1 124.4(12) . . ?
N1_1 C6_1 H6_1 117.8 . . ?
C5_1 C6_1 H6_1 117.8 . . ?
N8_1 C7_1 N11_1 112.5(11) . . ?
N8_1 C7_1 C2_1 116.6(10) . . ?
N11_1 C7_1 C2_1 130.8(11) . . ?
C7_1 N8_1 N9_1 106.1(9) . . ?
C7_1 N8_1 Co1 115.9(8) . . ?
N9_1 N8_1 Co1 135.9(7) . . ?
C10_1 N9_1 N8_1 106.0(10) . . ?
C10_1 N9_1 Co1 130.0(9) . 5_666 ?
N8_1 N9_1 Co1 123.7(7) . 5_666 ?
N9_1 C10_1 N11_1 112.6(11) . . ?
N9_1 C10_1 H10_1 123.7 . . ?
N11_1 C10_1 H10_1 123.7 . . ?
C7_1 N11_1 C10_1 102.8(10) . . ?
C7_1 N11_1 Co2 141.9(8) . . ?
C10_1 N11_1 Co2 115.3(8) . . ?

loop_
_geom_bond_atom_site_label_1
_geom_bond_atom_site_label_2
_geom_bond_distance
_geom_bond_site_symmetry_2
_geom_bond_publ_flag
Co1 N9_1 2.105(10) 8_665 ?
Co1 N9_1 2.105(10) 5_666 ?
Co1 N8_1 2.113(10) . ?
Co1 N8_1 2.113(10) 4_566 ?
Co1 N1_1 2.159(10) . ?
Co1 N1_1 2.159(10) 4_566 ?
Co2 N11_1 2.073(9) . ?
Co2 N11_1 2.073(9) 6_556 ?
Co2 Br4 2.382(3) . ?
Co2 Br3 2.408(3) . ?
N1_1 C6_1 1.333(15) . ?
N1_1 C2_1 1.335(15) . ?
C2_1 C3_1 1.411(18) . ?
C2_1 C7_1 1.480(17) . ?
C3_1 C4_1 1.354(18) . ?
C3_1 H3_1 0.9500 . ?
C4_1 C5_1 1.380(18) . ?
C4_1 H4_1 0.9500 . ?
C5_1 C6_1 1.367(17) . ?
C5_1 H5_1 0.9500 . ?
C6_1 H6_1 0.9500 . ?
C7_1 N8_1 1.333(15) . ?
C7_1 N11_1 1.338(14) . ?
N8_1 N9_1 1.374(14) . ?
N9_1 C10_1 1.319(15) . ?
C10_1 N11_1 1.359(15) . ?
C10_1 H10_1 0.9500 . ?
